data_2009305
loop_
_publ_author_name
'Li, Jun-Ran'
'Wang, Zhe-Ming'
'Yan, Chun-Hua'
'Zhou, Li-Ping'
'Jin, Tian-Zhu'

_publ_section_title
;Poly[[tetraaquapraesodymium(III)-\m-(iminiodiacetato-<i>O</i>,<i>O</i>':<i>O</i>':<i>O</i>'',<i>O</i>''':<i>O</i>''')]
 dichloride hydrate]
;
_journal_issue 12
_journal_name_full 'Acta Crystallographica Section C'
_journal_page_first 2073
_journal_page_last 2075
_journal_paper_doi 10.1107/S0108270199011658
_journal_volume 55
_journal_year 1999
_chemical_formula_iupac '[Pr (C4 H6 N O4) (H2 O)4] Cl2 , H2 O'
_chemical_formula_sum 'C4 H16 Cl2 N O9 Pr'
_chemical_formula_weight 433.99
_chemical_name_systematic
;
Poly[[tetraaquapraesodymium(III)-\m-(iminiodiacetato-O,O':O':O'',O''':O''')]
dichloride hydrate]
;
_space_group_IT_number 14
_symmetry_cell_setting monoclinic
_symmetry_space_group_name_Hall '-P 2ybc'
_symmetry_space_group_name_H-M 'P 1 21/c 1'
_audit_creation_method SHELXL-97
_cell_angle_alpha 90.00
_cell_angle_beta 112.114(3)
_cell_angle_gamma 90.00
_cell_formula_units_Z 4
_cell_length_a 9.5728(3)
_cell_length_b 16.3086(6)
_cell_length_c 9.0007(3)
_cell_measurement_reflns_used 25
_cell_measurement_temperature 293(2)
_cell_measurement_theta_max 14.00
_cell_measurement_theta_min 9.80
_cell_volume 1301.81(8)
_computing_cell_refinement 'CAD-4 ARGUS'
_computing_data_collection 'CAD-4 ARGUS (Enraf-Nonius, 1996)'
_computing_data_reduction 'MolEN (Fair, 1990)'
_computing_molecular_graphics 'SHELXTL/PC (Sheldrick, 1990)'
_computing_publication_material SHELX97
_computing_structure_refinement SHELX97
_computing_structure_solution 'SHELX97 (Sheldrick, 1997)'
_diffrn_ambient_temperature 293(2)
_diffrn_measured_fraction_theta_full 0.998
_diffrn_measured_fraction_theta_max 0.998
_diffrn_measurement_device_type 'Enraf Nonius CAD-4 Mach3'
_diffrn_measurement_method \q/2\q
_diffrn_radiation_monochromator graphite
_diffrn_radiation_source 'fine-focus sealed tube'
_diffrn_radiation_type MoK\a
_diffrn_radiation_wavelength 0.71073
_diffrn_reflns_av_R_equivalents 0.012
_diffrn_reflns_av_sigmaI/netI 0.014
_diffrn_reflns_limit_h_max 13
_diffrn_reflns_limit_h_min 0
_diffrn_reflns_limit_k_max 22
_diffrn_reflns_limit_k_min 0
_diffrn_reflns_limit_l_max 11
_diffrn_reflns_limit_l_min -12
_diffrn_reflns_number 4020
_diffrn_reflns_theta_full 30.04
_diffrn_reflns_theta_max 30.04
_diffrn_reflns_theta_min 2.30
_diffrn_standards_decay_% -3.8
_diffrn_standards_interval_time 60
_diffrn_standards_number 3
_exptl_absorpt_coefficient_mu 4.186
_exptl_absorpt_correction_T_max 0.351
_exptl_absorpt_correction_T_min 0.302
_exptl_absorpt_correction_type \y-scan
_exptl_absorpt_process_details '(North et al., 1968)'
_exptl_crystal_colour green
_exptl_crystal_density_diffrn 2.214
_exptl_crystal_density_method 'not measured'
_exptl_crystal_description block
_exptl_crystal_F_000 848
_exptl_crystal_size_max 0.40
_exptl_crystal_size_mid 0.33
_exptl_crystal_size_min 0.25
_refine_diff_density_max 0.803
_refine_diff_density_min -0.957
_refine_ls_extinction_coef 0.0114(2)
_refine_ls_extinction_method 'SHELX97 (Sheldrick, 1997)'
_refine_ls_goodness_of_fit_ref 1.163
_refine_ls_hydrogen_treatment refall
_refine_ls_matrix_type full
_refine_ls_number_parameters 219
_refine_ls_number_reflns 3821
_refine_ls_number_restraints 0
_refine_ls_restrained_S_all 1.163
_refine_ls_R_factor_all 0.021
_refine_ls_R_factor_gt 0.019
_refine_ls_shift/su_max 0.001
_refine_ls_shift/su_mean 0.000
_refine_ls_structure_factor_coef Fsqd
_refine_ls_weighting_details 'calc w = 1/[\s^2^(Fo^2^)+(0.0184P)^2^+1.5215P] where P=(Fo^2^+2Fc^2^)/3'
_refine_ls_weighting_scheme calc
_refine_ls_wR_factor_ref 0.047
_reflns_number_gt 3596
_reflns_number_total 3821
_reflns_threshold_expression I>2\s(I)
_cod_data_source_file os1068.cif
_cod_data_source_block last
_cod_depositor_comments
;
The following automatic conversions were performed:
'_symmetry_cell_setting' value 'Monoclinic' changed to 'monoclinic'
according to '/home/saulius/struct/CIF-dictionaries/cif_core.dic'
dictionary named 'cif_core.dic' version 2.4.1 from 2010-06-29.

Automatic conversion script
Id: cif_fix_enum 1527 2010-12-29 10:47:43Z saulius 

The following automatic conversions were performed:

'_symmetry_cell_setting' value 'Monoclinic' changed to 'monoclinic'
according to /home/saulius/struct/CIF-dictionaries/cif_core.dic
dictionary named 'cif_core.dic' version 2.4.1 from 2010-06-29.

Automatic conversion script
Id: cif_fix_values 1715 2011-07-08 13:25:40Z adriana 
;
_cod_original_sg_symbol_H-M 'P 21/c'
_cod_database_code 2009305
_cod_database_fobs_code 2009305

loop_
_symmetry_equiv_pos_as_xyz
'x, y, z'
'-x, y+1/2, -z+1/2'
'-x, -y, -z'
'x, -y-1/2, z-1/2'

loop_
_atom_site_label
_atom_site_fract_x
_atom_site_fract_y
_atom_site_fract_z
_atom_site_U_iso_or_equiv
_atom_site_adp_type
_atom_site_calc_flag
_atom_site_refinement_flags
_atom_site_occupancy
_atom_site_disorder_assembly
_atom_site_disorder_group
_atom_site_type_symbol
Pr1 0.016981(11) 0.236331(7) 0.003654(12) 0.01405(5) Uani d . 1 . . Pr
Cl1 0.38089(8) -0.00020(4) 0.21024(8) 0.03065(13) Uani d . 1 . . Cl
Cl2 0.83248(9) 0.00242(4) 0.25516(9) 0.03596(14) Uani d . 1 . . Cl
O1 0.75729(18) 0.18482(11) -0.03028(19) 0.0236(3) Uani d . 1 . . O
O2 0.87475(17) 0.22528(10) 0.21881(19) 0.0211(3) Uani d . 1 . . O
O3 0.16278(18) 0.22282(11) -0.2078(2) 0.0232(3) Uani d . 1 . . O
O4 0.27937(18) 0.19074(11) 0.0461(2) 0.0251(3) Uani d . 1 . . O
O5 -0.1334(2) 0.36022(11) 0.0074(2) 0.0254(3) Uani d . 1 . . O
O6 -0.0674(2) 0.10378(12) -0.1755(2) 0.0281(4) Uani d . 1 . . O
O7 0.0849(2) 0.10568(12) 0.1599(2) 0.0273(4) Uani d . 1 . . O
O8 0.1594(2) 0.36587(12) -0.0042(2) 0.0268(4) Uani d . 1 . . O
O9 0.4512(3) 0.37174(15) 0.0009(3) 0.0444(5) Uani d . 1 . . O
N1 0.51893(19) 0.12333(12) 0.0156(2) 0.0179(3) Uani d . 1 . . N
C1 0.7603(2) 0.19662(13) 0.1076(2) 0.0169(4) Uani d . 1 . . C
C2 0.6210(2) 0.17797(15) 0.1423(3) 0.0200(4) Uani d . 1 . . C
C3 0.4106(2) 0.16632(16) -0.1266(3) 0.0219(4) Uani d . 1 . . C
C4 0.2755(2) 0.19534(13) -0.0937(2) 0.0174(4) Uani d . 1 . . C
H1 0.574(4) 0.225(2) 0.152(4) 0.038(9) Uiso d . 1 . . H
H2 0.645(4) 0.156(2) 0.240(4) 0.031(8) Uiso d . 1 . . H
H3 0.455(4) 0.208(2) -0.151(4) 0.030(8) Uiso d . 1 . . H
H4 0.381(4) 0.131(2) -0.212(5) 0.048(10) Uiso d . 1 . . H
H5 0.576(4) 0.091(2) -0.021(4) 0.030(8) Uiso d . 1 . . H
H6 0.472(3) 0.0991(19) 0.060(4) 0.025(7) Uiso d . 1 . . H
H7 -0.134(4) 0.395(2) -0.049(4) 0.031(9) Uiso d . 1 . . H
H8 -0.131(4) 0.373(2) 0.095(5) 0.044(10) Uiso d . 1 . . H
H9 -0.127(5) 0.078(3) -0.143(5) 0.059(12) Uiso d . 1 . . H
H10 -0.007(5) 0.072(3) -0.175(5) 0.059(13) Uiso d . 1 . . H
H11 0.053(6) 0.094(3) 0.217(6) 0.073(15) Uiso d . 1 . . H
H12 0.160(4) 0.083(2) 0.162(4) 0.045(10) Uiso d . 1 . . H
H13 0.154(4) 0.401(2) 0.049(4) 0.033(9) Uiso d . 1 . . H
H14 0.241(4) 0.367(2) -0.009(4) 0.039(9) Uiso d . 1 . . H
H15 0.464(6) 0.400(3) -0.082(6) 0.084(16) Uiso d . 1 . . H
H16 0.514(6) 0.405(3) 0.088(6) 0.078(15) Uiso d . 1 . . H

loop_
_atom_site_aniso_label
_atom_site_aniso_U_11
_atom_site_aniso_U_22
_atom_site_aniso_U_33
_atom_site_aniso_U_12
_atom_site_aniso_U_13
_atom_site_aniso_U_23
Pr1 0.01156(6) 0.01760(7) 0.01318(6) 0.00033(3) 0.00488(4) 0.00041(4)
Cl1 0.0365(3) 0.0266(3) 0.0332(3) 0.0048(2) 0.0180(3) 0.0003(2)
Cl2 0.0473(4) 0.0253(3) 0.0375(3) 0.0027(2) 0.0185(3) 0.0000(2)
O1 0.0191(7) 0.0339(9) 0.0208(7) -0.0079(6) 0.0110(6) -0.0060(6)
O2 0.0153(7) 0.0267(9) 0.0184(7) -0.0050(6) 0.0032(6) -0.0022(6)
O3 0.0156(7) 0.0290(9) 0.0220(7) 0.0044(6) 0.0037(6) 0.0017(6)
O4 0.0208(7) 0.0363(10) 0.0220(8) 0.0078(6) 0.0122(6) 0.0071(7)
O5 0.0331(9) 0.0246(9) 0.0199(8) 0.0054(7) 0.0118(7) 0.0017(7)
O6 0.0344(10) 0.0260(9) 0.0283(9) -0.0037(7) 0.0169(8) -0.0026(7)
O7 0.0291(9) 0.0278(9) 0.0298(9) 0.0056(7) 0.0166(7) 0.0071(7)
O8 0.0283(9) 0.0266(9) 0.0277(9) -0.0050(7) 0.0129(7) -0.0062(7)
O9 0.0459(12) 0.0430(13) 0.0429(12) -0.0095(10) 0.0154(10) 0.0039(10)
N1 0.0125(7) 0.0179(8) 0.0245(9) -0.0003(6) 0.0083(7) -0.0003(7)
C1 0.0131(8) 0.0194(10) 0.0179(9) 0.0000(7) 0.0055(7) 0.0000(7)
C2 0.0138(8) 0.0303(11) 0.0157(9) -0.0018(8) 0.0051(7) -0.0019(8)
C3 0.0132(8) 0.0352(12) 0.0167(9) 0.0029(8) 0.0051(7) -0.0022(8)
C4 0.0136(8) 0.0184(10) 0.0207(9) 0.0003(7) 0.0070(7) -0.0002(7)

loop_
_atom_type_symbol
_atom_type_description
_atom_type_scat_dispersion_real
_atom_type_scat_dispersion_imag
_atom_type_scat_source
C C 0.0033 0.0016 'International Tables Vol C Tables 4.2.6.8 and 6.1.1.4'
H H 0.0000 0.0000 'International Tables Vol C Tables 4.2.6.8 and 6.1.1.4'
N N 0.0061 0.0033 'International Tables Vol C Tables 4.2.6.8 and 6.1.1.4'
O O 0.0106 0.0060 'International Tables Vol C Tables 4.2.6.8 and 6.1.1.4'
Pr Pr -0.2180 2.8214 'International Tables Vol C Tables 4.2.6.8 and 6.1.1.4'
Cl Cl 0.1484 0.1585 'International Tables Vol C Tables 4.2.6.8 and 6.1.1.4'

loop_
_geom_angle_atom_site_label_1
_geom_angle_atom_site_label_2
_geom_angle_atom_site_label_3
_geom_angle_site_symmetry_1
_geom_angle_site_symmetry_3
_geom_angle
_geom_angle_publ_flag
O2 Pr1 O5 4_465 . 73.43(6) y
O2 Pr1 O7 4_465 . 136.02(6) y
O5 Pr1 O7 . . 135.51(6) y
O2 Pr1 O4 4_465 . 111.10(5) y
O5 Pr1 O4 . . 142.20(6) y
O7 Pr1 O4 . . 68.17(6) y
O2 Pr1 O8 4_465 . 81.54(6) y
O5 Pr1 O8 . . 69.08(7) y
O7 Pr1 O8 . . 134.31(6) y
O4 Pr1 O8 . . 74.47(6) y
O2 Pr1 O1 4_465 1_455 80.07(5) y
O5 Pr1 O1 . 1_455 74.00(6) y
O7 Pr1 O1 . 1_455 79.66(6) y
O4 Pr1 O1 . 1_455 143.33(6) y
O8 Pr1 O1 . 1_455 142.09(6) y
O2 Pr1 O3 4_465 4_566 150.17(6) y
O5 Pr1 O3 . 4_566 82.57(6) y
O7 Pr1 O3 . 4_566 73.80(6) y
O4 Pr1 O3 . 4_566 77.75(5) y
O8 Pr1 O3 . 4_566 73.38(6) y
O1 Pr1 O3 1_455 4_566 110.38(5) y
O2 Pr1 O6 4_465 . 69.70(6) y
O5 Pr1 O6 . . 128.96(6) y
O7 Pr1 O6 . . 66.43(6) y
O4 Pr1 O6 . . 84.77(6) y
O8 Pr1 O6 . . 135.42(6) y
O1 Pr1 O6 1_455 . 65.98(6) y
O3 Pr1 O6 4_566 . 140.11(6) y
O2 Pr1 O3 4_465 . 62.11(5) y
O5 Pr1 O3 . . 121.29(6) y
O7 Pr1 O3 . . 103.18(6) y
O4 Pr1 O3 . . 48.99(5) y
O8 Pr1 O3 . . 68.26(6) y
O1 Pr1 O3 1_455 . 128.23(5) y
O3 Pr1 O3 4_566 . 120.12(6) y
O6 Pr1 O3 . . 68.33(6) y
O2 Pr1 O2 4_465 1_455 121.08(6) y
O5 Pr1 O2 . 1_455 66.60(6) y
O7 Pr1 O2 . 1_455 69.03(6) y
O4 Pr1 O2 . 1_455 127.16(5) y
O8 Pr1 O2 . 1_455 119.17(5) y
O1 Pr1 O2 1_455 1_455 48.83(5) y
O3 Pr1 O2 4_566 1_455 61.61(5) y
O6 Pr1 O2 . 1_455 104.90(5) y
O3 Pr1 O2 . 1_455 171.64(5) y
O2 Pr1 C4 4_465 . 86.94(5) ?
O5 Pr1 C4 . . 136.97(6) ?
O7 Pr1 C4 . . 84.61(6) ?
O4 Pr1 C4 . . 24.18(5) ?
O8 Pr1 C4 . . 70.42(6) ?
O1 Pr1 C4 1_455 . 140.59(5) ?
O3 Pr1 C4 4_566 . 99.31(5) ?
O6 Pr1 C4 . . 74.61(6) ?
O3 Pr1 C4 . . 24.84(5) ?
O2 Pr1 C4 1_455 . 150.53(5) ?
O2 Pr1 C1 4_465 1_455 100.38(5) ?
O5 Pr1 C1 . 1_455 68.07(6) ?
O7 Pr1 C1 . 1_455 73.24(6) ?
O4 Pr1 C1 . 1_455 140.98(5) ?
O8 Pr1 C1 . 1_455 134.42(6) ?
O1 Pr1 C1 1_455 1_455 24.03(5) ?
O3 Pr1 C1 4_566 1_455 86.40(5) ?
O6 Pr1 C1 . 1_455 85.16(6) ?
O3 Pr1 C1 . 1_455 151.74(5) ?
O2 Pr1 C1 1_455 1_455 24.80(5) ?
C4 Pr1 C1 . 1_455 154.66(6) ?
C1 O1 Pr1 . 1_655 100.10(12) ?
C1 O2 Pr1 . 4_666 152.22(14) ?
C1 O2 Pr1 . 1_655 88.74(12) ?
Pr1 O2 Pr1 4_666 1_655 118.90(6) y
C4 O3 Pr1 . 4_565 154.51(15) ?
C4 O3 Pr1 . . 88.08(12) ?
Pr1 O3 Pr1 4_565 . 117.37(6) y
C4 O4 Pr1 . . 100.41(13) ?
Pr1 O5 H7 . . 117(3) ?
Pr1 O5 H8 . . 115(3) ?
H7 O5 H8 . . 117(4) ?
Pr1 O6 H9 . . 107(3) ?
Pr1 O6 H10 . . 119(3) ?
H9 O6 H10 . . 106(4) ?
Pr1 O7 H11 . . 122(4) ?
Pr1 O7 H12 . . 117(3) ?
H11 O7 H12 . . 119(5) ?
Pr1 O8 H13 . . 116(3) ?
Pr1 O8 H14 . . 125(3) ?
H13 O8 H14 . . 109(3) ?
H15 O9 H16 . . 98(5) ?
C3 N1 C2 . . 114.97(19) ?
C3 N1 H5 . . 106(2) ?
C2 N1 H5 . . 109(2) ?
C3 N1 H6 . . 109(2) ?
C2 N1 H6 . . 104(2) ?
H5 N1 H6 . . 115(3) ?
O1 C1 O2 . . 122.32(19) ?
O1 C1 C2 . . 118.94(18) ?
O2 C1 C2 . . 118.72(18) ?
O1 C1 Pr1 . 1_655 55.87(10) ?
O2 C1 Pr1 . 1_655 66.46(11) ?
C2 C1 Pr1 . 1_655 174.21(14) ?
N1 C2 C1 . . 109.79(17) ?
N1 C2 H1 . . 112(2) ?
C1 C2 H1 . . 111(2) ?
N1 C2 H2 . . 111(2) ?
C1 C2 H2 . . 111(2) ?
H1 C2 H2 . . 102(3) ?
N1 C3 C4 . . 110.60(17) ?
N1 C3 H3 . . 109(2) ?
C4 C3 H3 . . 110(2) ?
N1 C3 H4 . . 109(2) ?
C4 C3 H4 . . 110(2) ?
H3 C3 H4 . . 108(3) ?
O4 C4 O3 . . 122.36(19) ?
O4 C4 C3 . . 118.50(18) ?
O3 C4 C3 . . 119.14(19) ?
O4 C4 Pr1 . . 55.41(10) ?
O3 C4 Pr1 . . 67.08(11) ?
C3 C4 Pr1 . . 172.69(15) ?

loop_
_geom_bond_atom_site_label_1
_geom_bond_atom_site_label_2
_geom_bond_site_symmetry_2
_geom_bond_distance
_geom_bond_publ_flag
Pr1 O2 4_465 2.4881(16) y
Pr1 O5 . 2.4883(18) y
Pr1 O7 . 2.5006(18) y
Pr1 O4 . 2.5070(15) y
Pr1 O8 . 2.5298(18) y
Pr1 O1 1_455 2.5313(15) y
Pr1 O3 4_566 2.5313(16) y
Pr1 O6 . 2.6352(19) y
Pr1 O3 . 2.7603(17) y
Pr1 O2 1_455 2.7607(16) y
Pr1 C4 . 2.995(2) ?
Pr1 C1 1_455 3.011(2) ?
O1 C1 . 1.245(2) y
O1 Pr1 1_655 2.5313(15) y
O2 C1 . 1.263(2) y
O2 Pr1 4_666 2.4881(16) y
O2 Pr1 1_655 2.7607(16) y
O3 C4 . 1.259(2) y
O3 Pr1 4_565 2.5313(16) y
O4 C4 . 1.248(3) y
O5 H7 . 0.76(4) ?
O5 H8 . 0.80(4) ?
O6 H9 . 0.84(5) ?
O6 H10 . 0.77(4) ?
O7 H11 . 0.72(5) ?
O7 H12 . 0.81(4) ?
O8 H13 . 0.75(4) ?
O8 H14 . 0.79(4) ?
O9 H15 . 0.93(5) ?
O9 H16 . 0.96(5) ?
N1 C3 . 1.485(3) y
N1 C2 . 1.487(3) y
N1 H5 . 0.91(3) ?
N1 H6 . 0.81(3) ?
C1 C2 . 1.510(3) y
C1 Pr1 1_655 3.011(2) ?
C2 H1 . 0.91(4) ?
C2 H2 . 0.89(3) ?
C3 C4 . 1.507(3) y
C3 H3 . 0.87(3) ?
C3 H4 . 0.92(4) ?

loop_
_geom_hbond_atom_site_label_D
_geom_hbond_atom_site_label_H
_geom_hbond_atom_site_label_A
_geom_hbond_site_symmetry_A
_geom_hbond_distance_DH
_geom_hbond_distance_HA
_geom_hbond_distance_DA
_geom_hbond_angle_DHA
N1 H5 Cl1 3_655 0.91(3) 2.40(3) 3.248(2) 155(3)
N1 H6 Cl1 . 0.81(3) 2.47(3) 3.259(2) 165(3)
O5 H7 Cl2 4_465 0.76(4) 2.37(4) 3.118(2) 173(3)
O5 H8 O6 4_566 0.80(4) 1.96(4) 2.744(3) 165(4)
O6 H9 Cl1 3 0.84(5) 2.60(4) 3.354(2) 149(4)
O6 H10 Cl2 3_655 0.77(4) 2.39(5) 3.128(2) 161(4)
O7 H11 O8 4_566 0.72(5) 2.42(5) 2.870(3) 123(5)
O7 H11 Cl2 1_455 0.72(5) 2.71(5) 3.312(2) 143(5)
O7 H12 Cl1 . 0.81(4) 2.40(4) 3.202(2) 169(4)
O8 H13 Cl2 2_655 0.75(4) 2.39(4) 3.140(2) 172(4)
O8 H14 O9 . 0.79(4) 1.99(4) 2.778(3) 175(3)
O9 H15 Cl1 4_565 0.93(5) 2.38(5) 3.219(2) 151(4)
O9 H16 Cl1 2_655 0.96(5) 2.30(5) 3.249(3) 168(4)
